data_7218647
loop_
_publ_author_name
'Prabhu, Kandikere Ramaiah'
'Varun, Begur Vasanthkumar'
'Sood, Ankush'

_publ_section_title
;
 A metal-free and a solvent-free synthesis of thio-amides and amides: An
 efficient Friedel-Crafts arylation of isothiocyanates and isocyanates
;
_journal_name_full 'RSC Adv.'
_journal_paper_doi 10.1039/C4RA12944J
_journal_year 2014
_chemical_formula_moiety 'C14 H13 N O2 S'
_chemical_formula_sum 'C14 H13 N O2 S'
_chemical_formula_weight 259.31
_chemical_name_systematic 4-hydroxy-3-methoxy-N-phenylbenzothioamide
_space_group_crystal_system monoclinic
_space_group_IT_number 9
_space_group_name_Hall 'C -2yc'
_space_group_name_H-M_alt 'C 1 c 1'
_symmetry_space_group_name_Hall 'C -2yc'
_symmetry_space_group_name_H-M 'C 1 c 1'
_atom_sites_solution_hydrogens mixed
_audit_creation_date 2014-08-06
_audit_creation_method
;
Olex2 1.2
(compiled 2014.07.22 svn.r2960 for OlexSys, GUI svn.r4862)
;
_cell_angle_alpha 90
_cell_angle_beta 99.827(10)
_cell_angle_gamma 90
_cell_formula_units_Z 4
_cell_length_a 12.7799(16)
_cell_length_b 12.8970(16)
_cell_length_c 7.5173(9)
_cell_measurement_reflns_used 3890
_cell_measurement_temperature 293
_cell_measurement_theta_max 27.35
_cell_measurement_theta_min 2.26
_cell_volume 1220.8(3)
_computing_molecular_graphics 'Olex2 (Dolomanov et al., 2009)'
_computing_publication_material 'Olex2 (Dolomanov et al., 2009)'
_computing_structure_refinement 'ShelXL (Sheldrick, 2008)'
_diffrn_ambient_temperature 293
_diffrn_measured_fraction_theta_full 0.999
_diffrn_measured_fraction_theta_max 0.996
_diffrn_measurement_device_type 'Bruker APEX-II CCD'
_diffrn_measurement_method '\f and \w scans'
_diffrn_radiation_monochromator graphite
_diffrn_radiation_type MoK\a
_diffrn_radiation_wavelength 0.71073
_diffrn_reflns_av_R_equivalents 0.0565
_diffrn_reflns_av_unetI/netI 0.0488
_diffrn_reflns_Laue_measured_fraction_full 0.999
_diffrn_reflns_Laue_measured_fraction_max 0.996
_diffrn_reflns_limit_h_max 16
_diffrn_reflns_limit_h_min -16
_diffrn_reflns_limit_k_max 16
_diffrn_reflns_limit_k_min -15
_diffrn_reflns_limit_l_max 8
_diffrn_reflns_limit_l_min -9
_diffrn_reflns_number 7068
_diffrn_reflns_point_group_measured_fraction_full 0.967
_diffrn_reflns_point_group_measured_fraction_max 0.927
_diffrn_reflns_theta_full 25.242
_diffrn_reflns_theta_max 27.659
_diffrn_reflns_theta_min 2.260
_diffrn_standards_number 0
_exptl_absorpt_coefficient_mu 0.257
_exptl_absorpt_correction_T_max 0.980
_exptl_absorpt_correction_T_min 0.913
_exptl_absorpt_correction_type multi-scan
_exptl_absorpt_process_details SADABS
_exptl_crystal_colour colourless
_exptl_crystal_colour_primary colourless
_exptl_crystal_density_diffrn 1.411
_exptl_crystal_description needle
_exptl_crystal_F_000 544
_exptl_crystal_recrystallization_method 'Re-crystallisation from solvent: ethylacetate:pet ether'
_exptl_crystal_size_max 0.36
_exptl_crystal_size_mid 0.09
_exptl_crystal_size_min 0.08
_refine_diff_density_max 0.300
_refine_diff_density_min -0.163
_refine_diff_density_rms 0.045
_refine_ls_abs_structure_details
;
 Flack x determined using 1080 quotients [(I+)-(I-)]/[(I+)+(I-)]
 (Parsons and Flack (2004), Acta Cryst. A60, s61).
;
_refine_ls_abs_structure_Flack 0.01(5)
_refine_ls_extinction_method none
_refine_ls_goodness_of_fit_ref 1.028
_refine_ls_hydrogen_treatment mixed
_refine_ls_matrix_type full
_refine_ls_number_parameters 167
_refine_ls_number_reflns 2641
_refine_ls_number_restraints 2
_refine_ls_restrained_S_all 1.028
_refine_ls_R_factor_all 0.0380
_refine_ls_R_factor_gt 0.0354
_refine_ls_shift/su_max 0.000
_refine_ls_shift/su_mean 0.000
_refine_ls_structure_factor_coef Fsqd
_refine_ls_weighting_details
;
 w=1/[\s^2^(Fo^2^)+(0.0459P)^2^+0.1112P]
 where P=(Fo^2^+2Fc^2^)/3
;
_refine_ls_weighting_scheme calc
_refine_ls_wR_factor_gt 0.0844
_refine_ls_wR_factor_ref 0.0866
_reflns_Friedel_coverage 0.857
_reflns_Friedel_fraction_full 0.934
_reflns_Friedel_fraction_max 0.858
_reflns_number_gt 2494
_reflns_number_total 2641
_reflns_threshold_expression 'I > 2\s(I)'
_cod_data_source_file c4ra12944j2.cif
_cod_data_source_block new
_cod_database_code 7218647
_shelxl_version_number 2013-2
_shelx_space_group_comment
;
The symmetry employed for this shelxl refinement is uniquely defined
by the following loop, which should always be used as a source of
symmetry information in preference to the above space-group names.
They are only intended as comments.
;
_shelx_estimated_absorpt_t_max 0.980
_shelx_estimated_absorpt_t_min 0.913
_olex2_refinement_description
;
1. Fixed Uiso
 At 1.2 times of:
  All N(H) groups, H11 of C11, H14 of C14, H9 of C9, H3 of C3, H8 of C8, H7
  of C7, H13 of C13, H12 of C12
 At 1.5 times of:
  All C(H,H,H) groups, H1 of C14
2.a Aromatic/amide H refined with riding coordinates:
 N1(H1A), C3(H3), C7(H7), C8(H8), C9(H9), C11(H11), C12(H12), C13(H13), C14(H14)
2.b Idealised Me refined as rotating group:
 C10(H10A,H10B,H10C)
;
_olex2_submission_special_instructions 'No special instructions were received'

loop_
_space_group_symop_operation_xyz
'x, y, z'
'x, -y, z+1/2'
'x+1/2, y+1/2, z'
'x+1/2, -y+1/2, z+1/2'

loop_
_atom_site_label
_atom_site_type_symbol
_atom_site_fract_x
_atom_site_fract_y
_atom_site_fract_z
_atom_site_U_iso_or_equiv
_atom_site_adp_type
_atom_site_occupancy
_atom_site_site_symmetry_order
_atom_site_calc_flag
_atom_site_refinement_flags_posn
S1 S 0.49486(6) 0.33504(5) 0.77053(8) 0.0399(2) Uani 1 1 d .
O1 O 0.8524(2) 0.3755(2) 0.2242(3) 0.0562(6) Uani 1 1 d .
O2 O 0.88064(17) 0.34993(19) 0.5839(3) 0.0496(5) Uani 1 1 d .
N1 N 0.41690(17) 0.44857(18) 0.4838(3) 0.0342(5) Uani 1 1 d .
H1A H 0.4294 0.4810 0.3897 0.041 Uiso 1 1 calc R
C1 C 0.7667(2) 0.3742(2) 0.3098(4) 0.0387(6) Uani 1 1 d .
C2 C 0.7783(2) 0.3636(2) 0.4974(4) 0.0359(6) Uani 1 1 d .
C3 C 0.6906(2) 0.3677(2) 0.5803(3) 0.0338(5) Uani 1 1 d .
H3 H 0.6986 0.3610 0.7051 0.041 Uiso 1 1 calc R
C4 C 0.5895(2) 0.38163(18) 0.4782(3) 0.0303(5) Uani 1 1 d .
C5 C 0.4958(2) 0.39036(19) 0.5704(3) 0.0309(5) Uani 1 1 d .
C6 C 0.3137(2) 0.4631(2) 0.5297(3) 0.0326(5) Uani 1 1 d .
C7 C 0.2495(3) 0.3797(2) 0.5519(4) 0.0398(6) Uani 1 1 d .
H7 H 0.2745 0.3124 0.5447 0.048 Uiso 1 1 calc R
C8 C 0.1477(2) 0.3968(3) 0.5850(4) 0.0449(7) Uani 1 1 d .
H8 H 0.1042 0.3408 0.5997 0.054 Uiso 1 1 calc R
C9 C 0.1106(2) 0.4962(3) 0.5962(4) 0.0454(7) Uani 1 1 d .
H9 H 0.0422 0.5073 0.6188 0.054 Uiso 1 1 calc R
C10 C 0.8972(3) 0.3427(3) 0.7740(5) 0.0550(9) Uani 1 1 d .
H10A H 0.8704 0.4039 0.8232 0.082 Uiso 1 1 calc GR
H10B H 0.9718 0.3361 0.8193 0.082 Uiso 1 1 calc GR
H10C H 0.8607 0.2829 0.8088 0.082 Uiso 1 1 calc GR
C11 C 0.5793(2) 0.3885(2) 0.2910(3) 0.0367(6) Uani 1 1 d .
H11 H 0.5122 0.3959 0.2212 0.044 Uiso 1 1 calc R
C12 C 0.6671(2) 0.3846(2) 0.2087(4) 0.0406(7) Uani 1 1 d .
H12 H 0.6592 0.3889 0.0836 0.049 Uiso 1 1 calc R
C13 C 0.2763(2) 0.5631(2) 0.5381(4) 0.0397(6) Uani 1 1 d .
H13 H 0.3189 0.6192 0.5199 0.048 Uiso 1 1 calc R
C14 C 0.1747(3) 0.5794(3) 0.5739(4) 0.0461(7) Uani 1 1 d .
H14 H 0.1498 0.6466 0.5829 0.055 Uiso 1 1 calc R
H1 H 0.897(4) 0.355(4) 0.294(6) 0.069 Uiso 1 1 d R

loop_
_atom_site_aniso_label
_atom_site_aniso_U_11
_atom_site_aniso_U_22
_atom_site_aniso_U_33
_atom_site_aniso_U_23
_atom_site_aniso_U_13
_atom_site_aniso_U_12
S1 0.0346(3) 0.0470(4) 0.0382(3) 0.0077(3) 0.0065(3) -0.0005(3)
O1 0.0456(14) 0.0697(16) 0.0597(14) 0.0148(11) 0.0272(11) 0.0164(12)
O2 0.0251(11) 0.0736(15) 0.0508(11) 0.0084(10) 0.0083(9) 0.0044(9)
N1 0.0269(11) 0.0417(12) 0.0349(10) 0.0055(9) 0.0079(9) 0.0014(9)
C1 0.0391(16) 0.0346(13) 0.0460(15) 0.0032(11) 0.0174(13) 0.0061(12)
C2 0.0290(14) 0.0340(14) 0.0447(14) 0.0024(11) 0.0059(11) 0.0018(10)
C3 0.0295(14) 0.0378(13) 0.0342(12) 0.0004(10) 0.0058(11) 0.0003(11)
C4 0.0277(13) 0.0287(13) 0.0343(12) -0.0001(9) 0.0052(10) 0.0012(10)
C5 0.0260(13) 0.0303(12) 0.0353(12) -0.0031(9) 0.0022(11) -0.0035(10)
C6 0.0236(12) 0.0422(14) 0.0313(11) 0.0015(10) 0.0025(10) 0.0023(11)
C7 0.0360(15) 0.0360(14) 0.0488(15) -0.0006(11) 0.0116(12) -0.0004(12)
C8 0.0328(15) 0.0511(17) 0.0525(16) 0.0029(13) 0.0121(13) -0.0065(12)
C9 0.0262(13) 0.0640(19) 0.0473(16) 0.0021(13) 0.0099(12) 0.0053(13)
C10 0.0312(17) 0.077(2) 0.0546(18) 0.0063(15) 0.0002(14) 0.0051(15)
C11 0.0335(15) 0.0364(14) 0.0386(14) -0.0001(10) 0.0022(12) 0.0059(11)
C12 0.0477(18) 0.0402(15) 0.0351(13) 0.0018(11) 0.0111(12) 0.0112(12)
C13 0.0311(14) 0.0401(15) 0.0466(14) 0.0030(11) 0.0025(12) -0.0007(11)
C14 0.0361(15) 0.0464(16) 0.0547(16) 0.0001(13) 0.0049(13) 0.0096(13)

loop_
_atom_type_symbol
_atom_type_description
_atom_type_scat_dispersion_real
_atom_type_scat_dispersion_imag
_atom_type_scat_source
C C 0.0033 0.0016 'International Tables Vol C Tables 4.2.6.8 and 6.1.1.4'
H H 0.0000 0.0000 'International Tables Vol C Tables 4.2.6.8 and 6.1.1.4'
N N 0.0061 0.0033 'International Tables Vol C Tables 4.2.6.8 and 6.1.1.4'
O O 0.0106 0.0060 'International Tables Vol C Tables 4.2.6.8 and 6.1.1.4'
S S 0.1246 0.1234 'International Tables Vol C Tables 4.2.6.8 and 6.1.1.4'

loop_
_geom_angle_atom_site_label_1
_geom_angle_atom_site_label_2
_geom_angle_atom_site_label_3
_geom_angle
C1 O1 H1 104(4)
C2 O2 C10 117.1(2)
C5 N1 H1A 116.3
C5 N1 C6 127.3(2)
C6 N1 H1A 116.3
O1 C1 C2 121.4(3)
O1 C1 C12 118.8(3)
C12 C1 C2 119.8(2)
O2 C2 C1 114.8(2)
O2 C2 C3 125.2(3)
C3 C2 C1 119.9(2)
C2 C3 H3 119.8
C2 C3 C4 120.4(2)
C4 C3 H3 119.8
C3 C4 C5 119.7(2)
C11 C4 C3 118.8(2)
C11 C4 C5 121.5(2)
N1 C5 S1 124.1(2)
N1 C5 C4 114.6(2)
C4 C5 S1 121.28(19)
C7 C6 N1 121.3(2)
C7 C6 C13 120.3(3)
C13 C6 N1 118.3(2)
C6 C7 H7 120.2
C6 C7 C8 119.6(3)
C8 C7 H7 120.2
C7 C8 H8 119.8
C9 C8 C7 120.3(3)
C9 C8 H8 119.8
C8 C9 H9 120.0
C8 C9 C14 120.0(3)
C14 C9 H9 120.0
O2 C10 H10A 109.5
O2 C10 H10B 109.5
O2 C10 H10C 109.5
H10A C10 H10B 109.5
H10A C10 H10C 109.5
H10B C10 H10C 109.5
C4 C11 H11 119.7
C12 C11 C4 120.6(2)
C12 C11 H11 119.7
C1 C12 C11 120.4(2)
C1 C12 H12 119.8
C11 C12 H12 119.8
C6 C13 H13 120.2
C6 C13 C14 119.6(3)
C14 C13 H13 120.2
C9 C14 C13 120.1(3)
C9 C14 H14 120.0
C13 C14 H14 120.0

loop_
_geom_bond_atom_site_label_1
_geom_bond_atom_site_label_2
_geom_bond_distance
S1 C5 1.667(3)
O1 C1 1.362(3)
O1 H1 0.75(5)
O2 C2 1.369(4)
O2 C10 1.412(4)
N1 H1A 0.8600
N1 C5 1.335(3)
N1 C6 1.431(3)
C1 C2 1.399(4)
C1 C12 1.372(4)
C2 C3 1.373(4)
C3 H3 0.9300
C3 C4 1.398(4)
C4 C5 1.487(4)
C4 C11 1.393(4)
C6 C7 1.380(4)
C6 C13 1.381(4)
C7 H7 0.9300
C7 C8 1.383(4)
C8 H8 0.9300
C8 C9 1.374(5)
C9 H9 0.9300
C9 C14 1.377(5)
C10 H10A 0.9600
C10 H10B 0.9600
C10 H10C 0.9600
C11 H11 0.9300
C11 C12 1.373(4)
C12 H12 0.9300
C13 H13 0.9300
C13 C14 1.385(4)
C14 H14 0.9300

loop_
_geom_hbond_atom_site_label_D
_geom_hbond_atom_site_label_H
_geom_hbond_atom_site_label_A
_geom_hbond_distance_DH
_geom_hbond_distance_HA
_geom_hbond_distance_DA
_geom_hbond_angle_DHA
_geom_hbond_site_symmetry_A
C12 H12 S1 0.93 2.96 3.692(3) 136.9 1_554
O1 H1 O2 0.75(5) 2.22(5) 2.686(4) 121(5) .

loop_
_geom_torsion_atom_site_label_1
_geom_torsion_atom_site_label_2
_geom_torsion_atom_site_label_3
_geom_torsion_atom_site_label_4
_geom_torsion
O1 C1 C2 O2 -3.1(4)
O1 C1 C2 C3 176.8(2)
O1 C1 C12 C11 -176.9(3)
O2 C2 C3 C4 -179.8(3)
N1 C6 C7 C8 -175.9(2)
N1 C6 C13 C14 177.0(2)
C1 C2 C3 C4 0.4(4)
C2 C1 C12 C11 2.4(4)
C2 C3 C4 C5 -177.4(2)
C2 C3 C4 C11 1.7(4)
C3 C4 C5 S1 -27.2(3)
C3 C4 C5 N1 150.2(2)
C3 C4 C11 C12 -1.8(4)
C4 C11 C12 C1 -0.3(4)
C5 N1 C6 C7 -54.3(4)
C5 N1 C6 C13 130.5(3)
C5 C4 C11 C12 177.3(2)
C6 N1 C5 S1 -9.2(4)
C6 N1 C5 C4 173.5(2)
C6 C7 C8 C9 -0.2(4)
C6 C13 C14 C9 -1.7(4)
C7 C6 C13 C14 1.8(4)
C7 C8 C9 C14 0.2(5)
C8 C9 C14 C13 0.7(4)
C10 O2 C2 C1 177.8(3)
C10 O2 C2 C3 -2.1(4)
C11 C4 C5 S1 153.7(2)
C11 C4 C5 N1 -28.9(3)
C12 C1 C2 O2 177.7(3)
C12 C1 C2 C3 -2.5(4)
C13 C6 C7 C8 -0.8(4)
